data_8100351
loop_
_publ_author_name
'Baysen, Fatma'
'Ya\<gbasan, Rahmi'
'Kendi, Engin'
'Aslanta\,s, Mehmet'
'\,Cakir, B.'
'\"Onkol, T.'

_publ_section_title
;
Crystal structure of 4-(2-oxobenzothiazolin-3-yl)butanoic acid, C~11~H~11~NO~3~S
;
_journal_issue 2
_journal_name_full 'Zeitschrift f\"ur Kristallographie - New Crystal Structures'
_journal_page_first 175
_journal_page_last 176
_journal_volume 218
_journal_year 2003
_chemical_formula_moiety 'C11 H11 N O3 S'
_chemical_formula_structural 'C11 H11 N1 O3 S1'
_chemical_formula_sum 'C11 H11 N O3 S'
_chemical_formula_weight 237.27
_space_group_IT_number 2
_symmetry_cell_setting triclinic
_symmetry_space_group_name_Hall '-P 1'
_symmetry_space_group_name_H-M 'P -1'
_cell_angle_alpha 83.893(13)
_cell_angle_beta 85.737(11)
_cell_angle_gamma 71.157(14)
_cell_formula_units_Z 2
_cell_length_a 7.2402(12)
_cell_length_b 7.4952(15)
_cell_length_c 10.4268(13)
_cell_measurement_temperature 293(2)
_cell_volume 531.98(15)
_diffrn_ambient_temperature 293(2)
_exptl_crystal_density_diffrn 1.481
_cod_depositor_comments
;
The following automatic conversions were performed:
'_symmetry_cell_setting' value 'Triclinic' changed to 'triclinic'
according to '/home/saulius/struct/CIF-dictionaries/cif_core.dic'
dictionary named 'cif_core.dic' version 2.4.1 from 2010-06-29.

Automatic conversion script
Id: cif_fix_enum 1527 2010-12-29 10:47:43Z saulius 
;
_cod_original_formula_sum 'C11 H11 N1 O3 S1'
_cod_database_code 8100351

loop_
_symmetry_equiv_pos_as_xyz
'x, y, z'
'-x, -y, -z'

loop_
_atom_site_label
_atom_site_type_symbol
_atom_site_fract_x
_atom_site_fract_y
_atom_site_fract_z
_atom_site_U_iso_or_equiv
_atom_site_adp_type
_atom_site_occupancy
_atom_site_calc_flag
_atom_site_refinement_flags
_atom_site_disorder_assembly
_atom_site_disorder_group
S S 0.32516(6) 0.16590(7) 0.85628(5) 0.04085(17) Uani 1 d . . .
O2 O -0.3456(2) 0.0043(2) 0.61710(13) 0.0470(4) Uani 1 d . . .
H2 H -0.4244 -0.0414 0.5929 0.070 Uiso 1 calc R . .
O3 O -0.3910(2) 0.1564(2) 0.42102(12) 0.0447(3) Uani 1 d . . .
O1 O 0.2322(2) 0.3345(2) 0.62114(13) 0.0514(4) Uani 1 d . . .
N N -0.0148(2) 0.3698(2) 0.77853(13) 0.0311(3) Uani 1 d . . .
C6 C -0.0443(2) 0.3184(2) 0.90909(16) 0.0292(4) Uani 1 d . . .
C1 C 0.1269(2) 0.2062(2) 0.96729(17) 0.0316(4) Uani 1 d . . .
C11 C -0.3165(3) 0.1242(3) 0.53031(17) 0.0344(4) Uani 1 d . . .
C8 C -0.1711(3) 0.4898(2) 0.69661(18) 0.0346(4) Uani 1 d . . .
H8A H -0.1139 0.5419 0.6207 0.041 Uiso 1 calc R . .
H8B H -0.2521 0.5945 0.7436 0.041 Uiso 1 calc R . .
C5 C -0.2193(3) 0.3681(3) 0.98089(18) 0.0386(4) Uani 1 d . . .
H5 H -0.3345 0.4424 0.9429 0.046 Uiso 1 calc R . .
C4 C -0.2187(3) 0.3048(3) 1.11037(19) 0.0445(5) Uani 1 d . . .
H4 H -0.3352 0.3370 1.1597 0.053 Uiso 1 calc R . .
C9 C -0.2984(2) 0.3820(3) 0.65445(18) 0.0351(4) Uani 1 d . . .
H9A H -0.4118 0.4711 0.6134 0.042 Uiso 1 calc R . .
H9B H -0.3442 0.3186 0.7301 0.042 Uiso 1 calc R . .
C10 C -0.1901(3) 0.2362(3) 0.56114(19) 0.0402(4) Uani 1 d . . .
H10A H -0.1531 0.2997 0.4823 0.048 Uiso 1 calc R . .
H10B H -0.0717 0.1516 0.5994 0.048 Uiso 1 calc R . .
C7 C 0.1740(3) 0.3046(3) 0.73095(17) 0.0351(4) Uani 1 d . . .
C2 C 0.1258(3) 0.1438(3) 1.09688(18) 0.0401(4) Uani 1 d . . .
H2A H 0.2404 0.0690 1.1354 0.048 Uiso 1 calc R . .
C3 C -0.0487(3) 0.1949(3) 1.16779(18) 0.0447(5) Uani 1 d . . .
H3 H -0.0519 0.1549 1.2552 0.054 Uiso 1 calc R . .

loop_
_atom_site_aniso_label
_atom_site_aniso_U_11
_atom_site_aniso_U_22
_atom_site_aniso_U_33
_atom_site_aniso_U_23
_atom_site_aniso_U_13
_atom_site_aniso_U_12
S 0.0272(2) 0.0507(3) 0.0421(3) -0.0008(2) -0.00085(18) -0.0099(2)
O2 0.0589(9) 0.0509(9) 0.0424(8) 0.0080(6) -0.0150(6) -0.0339(7)
O3 0.0590(9) 0.0510(8) 0.0337(7) 0.0022(6) -0.0082(6) -0.0311(7)
O1 0.0448(8) 0.0689(10) 0.0399(8) 0.0044(7) 0.0058(6) -0.0219(7)
N 0.0288(7) 0.0354(8) 0.0317(8) -0.0008(6) -0.0040(6) -0.0138(6)
C6 0.0309(8) 0.0297(8) 0.0310(8) -0.0042(7) -0.0032(7) -0.0143(7)
C1 0.0297(8) 0.0310(9) 0.0354(9) -0.0053(7) -0.0014(7) -0.0108(7)
C11 0.0350(9) 0.0347(9) 0.0354(9) -0.0047(7) 0.0006(7) -0.0138(7)
C8 0.0362(9) 0.0313(9) 0.0382(9) 0.0015(7) -0.0091(7) -0.0133(7)
C5 0.0314(9) 0.0433(11) 0.0393(10) -0.0052(8) 0.0010(7) -0.0094(8)
C4 0.0426(11) 0.0485(11) 0.0419(11) -0.0088(9) 0.0107(8) -0.0148(9)
C9 0.0300(9) 0.0364(10) 0.0407(10) -0.0038(8) -0.0069(7) -0.0119(7)
C10 0.0385(10) 0.0483(11) 0.0419(10) -0.0088(9) 0.0025(8) -0.0243(9)
C7 0.0339(9) 0.0402(10) 0.0361(9) -0.0032(7) -0.0007(7) -0.0184(8)
C2 0.0424(10) 0.0397(10) 0.0369(10) 0.0006(8) -0.0083(8) -0.0109(8)
C3 0.0575(12) 0.0465(11) 0.0299(9) -0.0003(8) 0.0018(8) -0.0178(10)

loop_
_geom_bond_atom_site_label_1
_geom_bond_atom_site_label_2
_geom_bond_distance
_geom_bond_site_symmetry_2
_geom_bond_publ_flag
S C1 1.7431(18) . yes
S C7 1.7821(19) . yes
O2 C11 1.262(2) . yes
O3 C11 1.263(2) . yes
O1 C7 1.214(2) . yes
N C7 1.368(2) . yes
N C6 1.395(2) . yes
N C8 1.464(2) . yes
C6 C5 1.385(2) . yes
C6 C1 1.394(2) . yes
C1 C2 1.382(3) . yes
C11 C10 1.498(2) . yes
C8 C9 1.520(2) . yes
C5 C4 1.382(3) . yes
C4 C3 1.379(3) . yes
C9 C10 1.522(3) . yes
C2 C3 1.378(3) . yes

loop_
_cod_related_entry_id
_cod_related_entry_database
_cod_related_entry_code
1 ChemSpider 4411040
